data_1530202
loop_
_publ_author_name
'Koz'min, P.A.'
'Lapkin, V.V.'
'Shubochkina, E.F.'
'Shubochkin, L.K.'
'Surazhskaya, M.D.'
'Larina, T.B.'

_publ_section_title
;
 Structure of nonanitrotrioxotetraplatinate(5-) with platinum atoms in
 various oxidation states
;
_journal_name_full 'Zhurnal Neorganicheskoi Khimii'
_journal_page_first 948
_journal_page_last 953
_journal_volume 33
_journal_year 1988
_chemical_formula_sum 'H6 K5 N9 O24 Pt4'
_chemical_name_systematic 'K5 (Pt4 O3 (N O2)9) (H2 O)3'
_space_group_IT_number 2
_symmetry_space_group_name_Hall '-P 1'
_symmetry_space_group_name_H-M 'P -1'
_cell_angle_alpha 72.08
_cell_angle_beta 74.56
_cell_angle_gamma 72.03
_cell_formula_units_Z 2
_cell_length_a 9.943
_cell_length_b 10.053
_cell_length_c 15.212
_cell_volume 1351.329
_citation_journal_id_ASTM ZNOKAQ
_cod_data_source_file Kozmin_ZNOKAQ_1988_1745.cif
_cod_data_source_block H6K5N9O24Pt4
_cod_database_code 1530202

loop_
_symmetry_equiv_pos_as_xyz
x,y,z
-x,-y,-z

loop_
_atom_site_label
_atom_site_type_symbol
_atom_site_fract_x
_atom_site_fract_y
_atom_site_fract_z
_atom_site_occupancy
_atom_site_U_iso_or_equiv
N9 N+3 0.091 0.544 0.834 1 0.0
O4 O-2 0.245 0.777 0.427 1 0.0
O11 O-2 0.092 0.968 0.779 1 0.0
K4 K+1 0.3598 0.3804 0.1334 1 0.0
Pt3 Pt+2 0.4434 0.1104 0.82968 1 0.0
N3 N+3 0.07 0.264 0.623 1 0.0
O17 O-2 0.271 0.71 0.664 1 0.0
Pt1 Pt+2 0.4407 0.2995 0.61946 1 0.0
O1 O-2 0.237 0.233 0.845 1 0.0
K2 K+1 0.2769 0.617 0.2891 1 0.0
Pt4 Pt+4 0.2855 0.4287 0.78934 1 0.0
O8 O-2 0.005 0.632 0.405 1 0.0
O19 O-2 0.236 0.38 0.987 1 0.0
K3 K+1 0.1074 0.1638 0.0359 1 0.0
O6 O-2 0.393 0.216 0.471 1 0.0
N8 N+3 0.334 0.418 0.916 1 0.0
O10 O-2 0.022 0.062 0.894 1 0.0
K1 K+1 0.0729 0.6418 0.5723 1 0.0
O22 O-2 0.055 0.099 0.369 1 0.0
O24 O-2 0.229 0.669 0.111 1 0.0
K5 K+1 0.3669 0.9554 0.6301 1 0.0
O20 O-2 0.007 0.487 0.174 1 0.0
N5 N+3 0.38 0.933 0.91 1 0.0
O2 O-2 0.48 0.302 0.745 1 0.0
N7 N+3 0.351 0.62 0.716 1 0.0
O12 O-2 0.324 0.935 0.99 1 0.0
O16 O-2 0.447 0.638 0.728 1 0.0
N1 N+3 0.365 0.813 0.421 1 0.0
N2 N+3 0.375 0.322 0.504 1 0.0
O21 O-2 0.068 0.632 0.878 1 0.0
N4 N+3 0.076 0.073 0.812 1 0.0
N6 N+3 0.351 0.986 0.181 1 0.0
O14 O-2 0.302 0.129 0.153 1 0.0
O7 O-2 0.307 0.437 0.462 1 0.0
O18 O-2 0.442 0.448 0.914 1 0.0
O5 O-2 0.351 0.935 0.436 1 0.0
O3 O-2 0.241 0.409 0.672 1 0.0
O15 O-2 0.245 0.909 0.213 1 0.0
Pt2 Pt+2 0.153 0.2346 0.73682 1 0.0
O9 O-2 0.101 0.163 0.584 1 0.0
O23 O-2 0.234 0.313 0.319 1 0.0
O13 O-2 0.392 0.841 0.873 1 0.0
